data_2108457
loop_
_publ_author_name
'Lanza, Arianna E.'
'Gemmi, Mauro'
'Bindi, Luca'
'Mugnaioli, Enrico'
'Paar, Werner H.'

_publ_section_title
;
 Daliranite, PbHgAs~2~S~5~: determination of the incommensurately
 modulated structure and revision of the chemical formula
;
_journal_coeditor_code DK5082SUP1
_journal_issue 4
_journal_name_full 'Acta Crystallographica Section B'
_journal_page_first
;
;
_journal_paper_doi 10.1107/S2052520619007340
_journal_volume 75
_journal_year 2019
_chemical_formula_moiety 'As2 Hg Pb S5'
_chemical_formula_sum 'As2 Hg Pb S5'
_chemical_formula_weight 717.9
_chemical_name_common daliranite
_space_group_IT_number 62
_space_group_name_Hall '-P 2ac 2n'
_space_group_name_H-M_alt 'P n m a'
_symmetry_cell_setting orthorhombic
_symmetry_Int_Tables_number 62
_symmetry_space_group_name_Hall '-P 2ac 2n'
_symmetry_space_group_name_H-M 'P n m a'
_cell_angle_alpha 90
_cell_angle_beta 90
_cell_angle_gamma 90
_cell_formula_units_Z 4
_cell_length_a 21.246(5)
_cell_length_b 4.2897(9)
_cell_length_c 9.5257(12)
_cell_measurement_reflns_used 2033
_cell_measurement_temperature 298
_cell_measurement_theta_max 1.2
_cell_measurement_theta_min 0.05
_cell_volume 868.2(3)
_computing_data_reduction 'PETS 2.0 (Palatinus et al., 2011)'
_computing_molecular_graphics 'Vesta (Momma & Izumi, 2011)'
_computing_structure_refinement 'Jana2006 (Petricek et al., 2014)'
_computing_structure_solution 'SIR2014 (Burla et al., 2015)'
_diffrn_ambient_temperature 298
_diffrn_detector Timepix2
_diffrn_measured_fraction_theta_full 0.79
_diffrn_measured_fraction_theta_max 0.57
_diffrn_measurement_device 'ZEISS Libra 120'
_diffrn_measurement_device_type TEM
_diffrn_radiation_probe electron
_diffrn_radiation_source LaB6
_diffrn_radiation_type electron
_diffrn_radiation_wavelength 0.0335
_diffrn_reflns_av_R_equivalents 0.3349
_diffrn_reflns_av_unetI/netI 0.0384
_diffrn_reflns_limit_h_max 20
_diffrn_reflns_limit_h_min -20
_diffrn_reflns_limit_k_max 3
_diffrn_reflns_limit_k_min -4
_diffrn_reflns_limit_l_max 10
_diffrn_reflns_limit_l_min -8
_diffrn_reflns_number 10451
_diffrn_reflns_theta_full 0.95
_diffrn_reflns_theta_max 1.2
_diffrn_reflns_theta_min 0.05
_diffrn_source_voltage '120 kV'
_diffrn_standards_decay_% 0
_diffrn_standards_interval_count 0
_diffrn_standards_interval_time 0
_diffrn_standards_number 0
_exptl_absorpt_coefficient_mu 0
_exptl_absorpt_correction_type none
_exptl_crystal_colour orange
_exptl_crystal_density_diffrn 5.4927
_exptl_crystal_description needle
_exptl_crystal_F_000 1232
_exptl_crystal_size_max 0.0002
_exptl_crystal_size_mid 0.0001
_exptl_crystal_size_min 0.0001
_refine_diff_density_max 0.45
_refine_diff_density_min -0.40
_refine_ls_goodness_of_fit_gt 16.27
_refine_ls_goodness_of_fit_ref 13.93
_refine_ls_number_constraints 0
_refine_ls_number_parameters 34
_refine_ls_number_reflns 562
_refine_ls_number_restraints 0
_refine_ls_R_factor_all 0.3222
_refine_ls_R_factor_gt 0.2435
_refine_ls_shift/su_max 0.0002
_refine_ls_shift/su_mean 0.0001
_refine_ls_structure_factor_coef F
_refine_ls_weighting_details w=1/(\s^2^(F)+0.0001F^2^)
_refine_ls_weighting_scheme sigma
_refine_ls_wR_factor_gt 0.2946
_refine_ls_wR_factor_ref 0.3025
_reflns_number_gt 401
_reflns_number_total 562
_reflns_threshold_expression I>3\s(I)
_cod_data_source_file dk5082sup1.cif
_cod_data_source_block average
_cod_original_sg_symbol_H-M Pnma
_cod_database_code 2108457
_diffrn_measurement_ 'phi scan'
_refine_ls_extinction_ none

loop_
_symmetry_equiv_pos_site_id
_symmetry_equiv_pos_as_xyz
1 'x, y, z'
2 '-x, -y, -z'
3 '-x+1/2, -y, z+1/2'
4 'x+1/2, y, -z+1/2'
5 'x+1/2, -y+1/2, -z+1/2'
6 '-x+1/2, y+1/2, z+1/2'
7 '-x, y+1/2, -z'
8 'x, -y+1/2, z'

loop_
_atom_site_label
_atom_site_type_symbol
_atom_site_fract_x
_atom_site_fract_y
_atom_site_fract_z
_atom_site_adp_type
_atom_site_U_iso_or_equiv
_atom_site_site_symmetry_multiplicity
_atom_site_occupancy
_atom_site_calc_flag
Pb1 Pb 0.2886(7) 0.25 1.3368(8) Uani 0.083(6) 4 1 d
Hg1 Hg 0.4150(6) 0.25 0.9831(7) Uani 0.065(5) 4 1 d
As1 As 0.1286(13) 0.356(3) 1.1428(18) Uiso 0.030(6) 8 0.5 d
As2 As 0.0526(12) 0.356(3) 0.8089(16) Uiso 0.019(6) 8 0.5 d
S1 S 0.2233(15) 0.25 1.060(2) Uiso 0.034(7) 4 1 d
S2 S 0.1437(15) 0.25 0.690(2) Uiso 0.036(7) 4 1 d
S3 S 0.3337(16) 0.25 0.805(2) Uiso 0.042(7) 4 1 d
S4 S 0.4132(13) 0.25 1.4762(19) Uiso 0.019(6) 4 1 d
S5 S 0.4954(15) 0.25 1.160(2) Uiso 0.040(7) 4 1 d

loop_
_atom_site_aniso_label
_atom_site_aniso_type_symbol
_atom_site_aniso_U_11
_atom_site_aniso_U_22
_atom_site_aniso_U_33
_atom_site_aniso_U_12
_atom_site_aniso_U_13
_atom_site_aniso_U_23
Pb1 Pb 0.137(16) 0.101(8) 0.011(5) 0 -0.002332 0
Hg1 Hg 0.118(14) 0.069(6) 0.009(5) 0 0.001652 0

loop_
_atom_type_symbol
_atom_type_scat_source
As International_Tables_Vol_C
Hg International_Tables_Vol_C
Pb International_Tables_Vol_C
S International_Tables_Vol_C

loop_
_geom_angle_atom_site_label_1
_geom_angle_atom_site_label_2
_geom_angle_atom_site_label_3
_geom_angle
Pb1 S1 S2 177.9

loop_
_geom_bond_atom_site_label_1
_geom_bond_atom_site_label_2
_geom_bond_distance
Pb1 S1 2.982(17)

_cod_database_fobs_code 2108457
